data_4034414
loop_
_publ_author_name
'Li, Shasha'
'Zhang, Jinxia'
'Li, Hongjie'
'Feng, Lifei'
'Jiao, Peng'

_publ_section_title
;
 Preparation and Application of Amino Phosphine Ligands Bearing
 Spiro[indane-1,2'-pyrrolidine] Backbone.
;
_journal_issue 15
_journal_name_full 'The Journal of organic chemistry'
_journal_page_first 9460
_journal_page_last 9473
_journal_paper_doi 10.1021/acs.joc.9b00875
_journal_volume 84
_journal_year 2019
_chemical_absolute_configuration ad
_chemical_formula_moiety 'C40 H54 N O2 P, 0.5(H2 O)'
_chemical_formula_sum 'C40 H55 N O2.5 P'
_chemical_formula_weight 620.81
_space_group_crystal_system orthorhombic
_space_group_IT_number 19
_space_group_name_Hall 'P 2ac 2ab'
_space_group_name_H-M_alt 'P 21 21 21'
_atom_sites_solution_hydrogens mixed
_atom_sites_solution_primary iterative
_audit_creation_date 2018-11-29
_audit_creation_method
;
Olex2 1.2
(compiled 2018.05.29 svn.r3508 for OlexSys, GUI svn.r5506)
;
_cell_angle_alpha 90
_cell_angle_beta 90
_cell_angle_gamma 90
_cell_formula_units_Z 8
_cell_length_a 10.3937(2)
_cell_length_b 18.5331(3)
_cell_length_c 38.2687(6)
_cell_measurement_reflns_used 12641
_cell_measurement_temperature 100.01(10)
_cell_measurement_theta_max 71.6350
_cell_measurement_theta_min 4.1910
_cell_volume 7371.6(2)
_computing_cell_refinement 'CrysAlisPro 1.171.39.46e (Rigaku OD, 2018)'
_computing_data_collection 'CrysAlisPro 1.171.39.46e (Rigaku OD, 2018)'
_computing_data_reduction 'CrysAlisPro 1.171.39.46e (Rigaku OD, 2018)'
_computing_molecular_graphics 'Olex2 (Dolomanov et al., 2009)'
_computing_publication_material 'Olex2 (Dolomanov et al., 2009)'
_computing_structure_refinement 'ShelXL (Sheldrick, 2015)'
_computing_structure_solution 'olex2.solve (Bourhis et al., 2015)'
_diffrn_ambient_environment N~2~
_diffrn_ambient_temperature 100.01(10)
_diffrn_detector 'CCD plate'
_diffrn_detector_area_resol_mean 10.6254
_diffrn_detector_type AtlasS2
_diffrn_measured_fraction_theta_full 0.997
_diffrn_measured_fraction_theta_max 0.978
_diffrn_measurement_details
;
List of Runs (angles in degrees, time in seconds):

  # Type    Start    End  Width  t~exp~   \w     \q     \k     \f   Frames
--------------------------------------------------------------------------
  1  \w    -93.00 -17.00   1.00    3.29    --  -41.49 125.00 -30.00   76
  2  \w   -115.00 -13.00   1.00    3.29    --  -41.49 -57.00-150.00  102
  3  \w      1.00  42.00   1.00    3.29    --   41.49 -99.00 150.00   41
  4  \w     44.00  70.00   1.00   13.17    --  104.69 -45.00  30.00   26
  5  \w     97.00 148.00   1.00   13.17    --  104.69 125.00-180.00   51
  6  \w    107.00 133.00   1.00   13.17    --  104.69 125.00   0.00   26
  7  \w     32.00 121.00   1.00   13.17    --  104.69 -45.00-150.00   89
  8  \w    144.00 171.00   1.00   13.17    --  104.69 125.00   0.00   27
  9  \w     77.00 165.00   1.00   13.17    --  104.69  77.00   0.00   88
 10  \w     87.00 169.00   1.00   13.17    --  104.69  30.00  90.00   82
;
_diffrn_measurement_device 'four-circle diffractometer'
_diffrn_measurement_device_type 'SuperNova, Dual, Cu at home/near, AtlasS2'
_diffrn_measurement_method '\w scans'
_diffrn_orient_matrix_type 'CrysAlisPro convention (1999,Acta A55,543-557)'
_diffrn_orient_matrix_UB_11 0.1474721000
_diffrn_orient_matrix_UB_12 -0.0051070000
_diffrn_orient_matrix_UB_13 -0.0030369000
_diffrn_orient_matrix_UB_21 0.0012710000
_diffrn_orient_matrix_UB_22 0.0687909000
_diffrn_orient_matrix_UB_23 -0.0226285000
_diffrn_orient_matrix_UB_31 0.0145869000
_diffrn_orient_matrix_UB_32 0.0463829000
_diffrn_orient_matrix_UB_33 0.0331662000
_diffrn_radiation_monochromator mirror
_diffrn_radiation_probe x-ray
_diffrn_radiation_type CuK\a
_diffrn_radiation_wavelength 1.54184
_diffrn_reflns_av_R_equivalents 0.0269
_diffrn_reflns_av_unetI/netI 0.0390
_diffrn_reflns_Laue_measured_fraction_full 0.997
_diffrn_reflns_Laue_measured_fraction_max 0.978
_diffrn_reflns_limit_h_max 10
_diffrn_reflns_limit_h_min -12
_diffrn_reflns_limit_k_max 22
_diffrn_reflns_limit_k_min -21
_diffrn_reflns_limit_l_max 46
_diffrn_reflns_limit_l_min -33
_diffrn_reflns_number 26803
_diffrn_reflns_point_group_measured_fraction_full 0.994
_diffrn_reflns_point_group_measured_fraction_max 0.968
_diffrn_reflns_theta_full 67.684
_diffrn_reflns_theta_max 72.100
_diffrn_reflns_theta_min 4.207
_diffrn_source 'micro-focus sealed X-ray tube'
_diffrn_source_type 'SuperNova (Cu) X-ray Source'
_exptl_absorpt_coefficient_mu 0.916
_exptl_absorpt_correction_T_max 1.00000
_exptl_absorpt_correction_T_min 0.81444
_exptl_absorpt_correction_type multi-scan
_exptl_absorpt_process_details
;
CrysAlisPro 1.171.39.46e (Rigaku Oxford Diffraction, 2018)
Empirical absorption correction using spherical harmonics,
 implemented in SCALE3 ABSPACK scaling algorithm.
;
_exptl_crystal_colour 'clear light colourless'
_exptl_crystal_density_diffrn 1.119
_exptl_crystal_description block
_exptl_crystal_F_000 2696
_exptl_crystal_size_max 0.4
_exptl_crystal_size_mid 0.3
_exptl_crystal_size_min 0.1
_refine_diff_density_max 0.999
_refine_diff_density_min -0.454
_refine_diff_density_rms 0.059
_refine_ls_abs_structure_details
;
 Flack x determined using 5531 quotients [(I+)-(I-)]/[(I+)+(I-)]
 (Parsons, Flack and Wagner, Acta Cryst. B69 (2013) 249-259).
;
_refine_ls_abs_structure_Flack -0.007(9)
_refine_ls_extinction_method none
_refine_ls_goodness_of_fit_ref 1.064
_refine_ls_hydrogen_treatment constr
_refine_ls_matrix_type full
_refine_ls_number_parameters 829
_refine_ls_number_reflns 14040
_refine_ls_number_restraints 0
_refine_ls_restrained_S_all 1.064
_refine_ls_R_factor_all 0.0513
_refine_ls_R_factor_gt 0.0480
_refine_ls_shift/su_max 0.001
_refine_ls_shift/su_mean 0.000
_refine_ls_structure_factor_coef Fsqd
_refine_ls_weighting_details 'w=1/[\s^2^(Fo^2^)+(0.0627P)^2^+6.2123P] where P=(Fo^2^+2Fc^2^)/3'
_refine_ls_weighting_scheme calc
_refine_ls_wR_factor_gt 0.1306
_refine_ls_wR_factor_ref 0.1335
_reflns_Friedel_coverage 0.793
_reflns_Friedel_fraction_full 0.991
_reflns_Friedel_fraction_max 0.955
_reflns_number_gt 13276
_reflns_number_total 14040
_reflns_threshold_expression 'I > 2\s(I)'
_cod_data_source_file 11d.cif
_cod_data_source_block zjx20180921
_cod_depositor_comments
;

2020-08-12
Z value and formula fixed to values more according to usual
chemical conventions.                 miguel
;
_cod_original_formula_sum 'C80 H110 N2 O5 P2'
_cod_original_formula_weight 1241.63
_cod_original_formula_moiety '2(C40 H54 N O2 P), H2 O'
_cod_original_formula_units_Z 4
_cod_database_code 4034414
_shelx_shelxl_version_number 2018/3
_chemical_oxdiff_formula ' C1 N1 O1 P1 H1'
_shelx_space_group_comment
;
The symmetry employed for this shelxl refinement is uniquely defined
by the following loop, which should always be used as a source of
symmetry information in preference to the above space-group names.
They are only intended as comments.
;
_reflns_odcompleteness_completeness 99.75
_reflns_odcompleteness_iscentric 1
_reflns_odcompleteness_theta 66.97
_olex2_refinement_description
;
1. Fixed Uiso
 At 1.2 times of:
  All C(H) groups, All C(H,H) groups, All N(H) groups
 At 1.5 times of:
  All C(H,H,H) groups, All O(H,H) groups
2.a Free rotating group:
 O89(H89A,H89B)
2.b Secondary CH2 refined with riding coordinates:
 C57(H57A,H57B), C48(H48A,H48B), C5(H5A,H5B), C49(H49A,H49B), C58(H58A,H58B),
 C4(H4A,H4B), C13(H13A,H13B), C14(H14A,H14B)
2.c Aromatic/amide H refined with riding coordinates:
 C20(H20), N56(H56), N12(H12), C36(H36), C22(H22), C80(H80), C64(H64),
 C78(H78), C34(H34), C76(H76), C18(H18), C66(H66), C62(H62), C9(H9), C7(H7),
 C8(H8), C32(H32), C53(H53), C51(H51), C52(H52)
2.d Idealised Me refined as rotating group:
 C82(H82A,H82B,H82C), C83(H83A,H83B,H83C), C24(H24A,H24B,H24C), C86(H86A,H86B,
 H86C), C28(H28A,H28B,H28C), C42(H42A,H42B,H42C), C29(H29A,H29B,H29C), C87(H87A,
 H87B,H87C), C25(H25A,H25B,H25C), C43(H43A,H43B,H43C), C84(H84A,H84B,H84C),
 C26(H26A,H26B,H26C), C68(H68A,H68B,H68C), C30(H30A,H30B,H30C), C88(H88A,H88B,
 H88C), C38(H38A,H38B,H38C), C39(H39A,H39B,H39C), C44(H44A,H44B,H44C), C40(H40A,
 H40B,H40C), C72(H72A,H72B,H72C), C73(H73A,H73B,H73C), C74(H74A,H74B,H74C),
 C69(H69A,H69B,H69C), C70(H70A,H70B,H70C)
;
_olex2_submission_special_instructions 'No special instructions were received'
_oxdiff_exptl_absorpt_empirical_details
;
Empirical correction (ABSPACK) includes:
- Absorption correction using spherical harmonics
- Frame scaling
;
_oxdiff_exptl_absorpt_empirical_full_max 1.614
_oxdiff_exptl_absorpt_empirical_full_min 0.642

loop_
_space_group_symop_operation_xyz
'x, y, z'
'-x+1/2, -y, z+1/2'
'-x, y+1/2, -z+1/2'
'x+1/2, -y+1/2, -z'

loop_
_atom_site_label
_atom_site_type_symbol
_atom_site_fract_x
_atom_site_fract_y
_atom_site_fract_z
_atom_site_U_iso_or_equiv
_atom_site_adp_type
_atom_site_occupancy
_atom_site_site_symmetry_order
_atom_site_calc_flag
_atom_site_refinement_flags_posn
P10 P 0.76559(8) 0.42742(4) 0.59279(2) 0.01300(17) Uani 1 1 d .
P54 P 0.26440(8) 0.87563(4) 0.58902(2) 0.01495(18) Uani 1 1 d .
O11 O 0.6663(2) 0.42947(13) 0.56471(6) 0.0165(5) Uani 1 1 d .
O55 O 0.1555(3) 0.86807(13) 0.56457(6) 0.0201(5) Uani 1 1 d .
O60 O -0.0526(3) 1.03058(17) 0.58469(8) 0.0323(7) Uani 1 1 d .
O16 O 0.4669(4) 0.2463(2) 0.58989(10) 0.0521(10) Uani 1 1 d .
C20 C 0.9157(3) 0.65558(18) 0.61376(9) 0.0143(7) Uani 1 1 d .
H20 H 0.947001 0.701972 0.617424 0.017 Uiso 1 1 calc R
N56 N 0.1650(3) 1.03784(16) 0.57430(8) 0.0178(6) Uani 1 1 d .
H56 H 0.187006 1.047416 0.595462 0.021 Uiso 1 1 calc R
N12 N 0.6661(4) 0.27101(19) 0.56768(9) 0.0307(8) Uani 1 1 d .
H12 H 0.642504 0.305242 0.553927 0.037 Uiso 1 1 calc R
C36 C 0.7899(3) 0.36291(18) 0.65843(9) 0.0149(7) Uani 1 1 d .
H36 H 0.878196 0.363467 0.654440 0.018 Uiso 1 1 calc R
C21 C 0.8455(3) 0.64156(18) 0.58318(9) 0.0153(7) Uani 1 1 d .
C19 C 0.9405(3) 0.60267(19) 0.63898(9) 0.0157(7) Uani 1 1 d .
C22 C 0.8009(3) 0.57114(18) 0.57795(8) 0.0142(6) Uani 1 1 d .
H22 H 0.755776 0.559998 0.557673 0.017 Uiso 1 1 calc R
C1 C 0.9073(3) 0.37517(19) 0.58034(8) 0.0156(7) Uani 1 1 d .
C45 C 0.4002(4) 0.92760(19) 0.57186(9) 0.0169(7) Uani 1 1 d .
C80 C 0.3999(3) 0.77477(19) 0.63079(9) 0.0173(7) Uani 1 1 d .
H80 H 0.416102 0.812101 0.646426 0.021 Uiso 1 1 calc R
C64 C 0.1438(4) 0.99519(19) 0.68765(10) 0.0210(7) Uani 1 1 d .
H64 H 0.117481 1.020476 0.707380 0.025 Uiso 1 1 calc R
C23 C 1.0197(4) 0.61842(19) 0.67188(9) 0.0183(7) Uani 1 1 d .
C78 C 0.4230(3) 0.65103(18) 0.61335(9) 0.0162(7) Uani 1 1 d .
H78 H 0.455808 0.605108 0.617404 0.019 Uiso 1 1 calc R
C34 C 0.6091(4) 0.33558(19) 0.69449(9) 0.0185(7) Uani 1 1 d .
H34 H 0.576250 0.317771 0.715392 0.022 Uiso 1 1 calc R
C76 C 0.3024(3) 0.73225(18) 0.57735(9) 0.0158(7) Uani 1 1 d .
H76 H 0.253323 0.741420 0.557516 0.019 Uiso 1 1 calc R
C18 C 0.8921(3) 0.53357(18) 0.63325(9) 0.0156(7) Uani 1 1 d .
H18 H 0.905605 0.497725 0.649850 0.019 Uiso 1 1 calc R
C35 C 0.7421(4) 0.33459(18) 0.68959(9) 0.0173(7) Uani 1 1 d .
C66 C 0.0916(4) 0.92006(19) 0.63882(9) 0.0175(7) Uani 1 1 d .
H66 H 0.032351 0.894300 0.625564 0.021 Uiso 1 1 calc R
C79 C 0.4484(3) 0.70564(19) 0.63754(9) 0.0157(7) Uani 1 1 d .
C2 C 0.9025(4) 0.30330(19) 0.56836(9) 0.0191(7) Uani 1 1 d .
C61 C 0.2218(3) 0.91988(18) 0.62946(9) 0.0164(7) Uani 1 1 d .
C62 C 0.3119(3) 0.95623(18) 0.64954(9) 0.0171(7) Uani 1 1 d .
H62 H 0.398299 0.954549 0.643278 0.021 Uiso 1 1 calc R
C17 C 0.8232(3) 0.51749(18) 0.60274(9) 0.0148(6) Uani 1 1 d .
C65 C 0.0508(4) 0.95890(19) 0.66803(10) 0.0193(7) Uani 1 1 d .
O89 O 0.4390(4) 0.3595(2) 0.54277(11) 0.0490(9) Uani 1 1 d .
H89A H 0.503320 0.383469 0.550071 0.074 Uiso 1 1 d G
H89B H 0.439573 0.321219 0.554966 0.074 Uiso 1 1 d G
C9 C 1.0246(3) 0.4115(2) 0.57781(9) 0.0189(7) Uani 1 1 d .
H9 H 1.029833 0.458994 0.585479 0.023 Uiso 1 1 calc R
C27 C 0.8211(3) 0.69966(19) 0.55531(9) 0.0167(7) Uani 1 1 d .
C77 C 0.3496(3) 0.66308(18) 0.58316(9) 0.0148(7) Uani 1 1 d .
C85 C 0.5296(3) 0.6925(2) 0.67058(9) 0.0185(7) Uani 1 1 d .
C41 C 0.8285(4) 0.3013(2) 0.71756(9) 0.0209(7) Uani 1 1 d .
C75 C 0.3275(4) 0.78799(18) 0.60077(9) 0.0166(7) Uani 1 1 d .
C7 C 1.1276(4) 0.3089(2) 0.55154(10) 0.0242(8) Uani 1 1 d .
H7 H 1.200152 0.286835 0.542112 0.029 Uiso 1 1 calc R
C46 C 0.3813(4) 0.99397(19) 0.55455(9) 0.0188(7) Uani 1 1 d .
C31 C 0.7067(3) 0.39031(17) 0.63327(9) 0.0145(7) Uani 1 1 d .
C59 C 0.0411(4) 1.02479(19) 0.56548(10) 0.0215(7) Uani 1 1 d .
C8 C 1.1334(4) 0.3788(2) 0.56422(10) 0.0249(8) Uani 1 1 d .
H8 H 1.210801 0.403984 0.563601 0.030 Uiso 1 1 calc R
C82 C 0.4088(4) 0.53767(19) 0.56135(10) 0.0223(8) Uani 1 1 d .
H82A H 0.496139 0.553749 0.558919 0.033 Uiso 1 1 calc GR
H82B H 0.389968 0.502727 0.543555 0.033 Uiso 1 1 calc GR
H82C H 0.397391 0.516117 0.583953 0.033 Uiso 1 1 calc GR
C63 C 0.2746(4) 0.99541(19) 0.67909(9) 0.0188(7) Uani 1 1 d .
C32 C 0.5734(3) 0.39015(18) 0.63876(9) 0.0162(7) Uani 1 1 d .
H32 H 0.518637 0.408865 0.621805 0.019 Uiso 1 1 calc R
C33 C 0.5227(3) 0.36196(19) 0.66963(9) 0.0166(7) Uani 1 1 d .
C83 C 0.3249(4) 0.62870(19) 0.51966(9) 0.0203(7) Uani 1 1 d .
H83A H 0.263737 0.666940 0.516365 0.030 Uiso 1 1 calc GR
H83B H 0.305134 0.589665 0.504070 0.030 Uiso 1 1 calc GR
H83C H 0.409901 0.646299 0.514849 0.030 Uiso 1 1 calc GR
C24 C 1.1380(4) 0.5684(2) 0.67273(11) 0.0278(8) Uani 1 1 d .
H24A H 1.110383 0.519044 0.671240 0.042 Uiso 1 1 calc GR
H24B H 1.184229 0.575608 0.694163 0.042 Uiso 1 1 calc GR
H24C H 1.193164 0.579285 0.653309 0.042 Uiso 1 1 calc GR
C81 C 0.3181(3) 0.60184(18) 0.55759(9) 0.0161(7) Uani 1 1 d .
C53 C 0.5256(4) 0.9017(2) 0.57519(9) 0.0207(7) Uani 1 1 d .
H53 H 0.539517 0.857786 0.586301 0.025 Uiso 1 1 calc R
C51 C 0.6121(4) 1.0047(2) 0.54475(11) 0.0275(9) Uani 1 1 d .
H51 H 0.681876 1.029988 0.535697 0.033 Uiso 1 1 calc R
C50 C 0.4885(4) 1.0308(2) 0.54099(11) 0.0265(8) Uani 1 1 d .
C47 C 0.2590(4) 1.03485(18) 0.54620(9) 0.0194(7) Uani 1 1 d .
C37 C 0.3772(4) 0.3581(2) 0.67632(10) 0.0206(7) Uani 1 1 d .
C86 C 0.6471(4) 0.7425(2) 0.67005(11) 0.0286(9) Uani 1 1 d .
H86A H 0.699042 0.731759 0.649962 0.043 Uiso 1 1 calc GR
H86B H 0.696907 0.735167 0.690890 0.043 Uiso 1 1 calc GR
H86C H 0.619093 0.791776 0.668983 0.043 Uiso 1 1 calc GR
C28 C 0.8654(4) 0.7743(2) 0.56726(10) 0.0260(8) Uani 1 1 d .
H28A H 0.825624 0.785859 0.589209 0.039 Uiso 1 1 calc GR
H28B H 0.841151 0.809637 0.550122 0.039 Uiso 1 1 calc GR
H28C H 0.957213 0.774434 0.569968 0.039 Uiso 1 1 calc GR
C42 C 0.8088(4) 0.3409(2) 0.75246(10) 0.0256(8) Uani 1 1 d .
H42A H 0.829505 0.391019 0.749602 0.038 Uiso 1 1 calc GR
H42B H 0.864003 0.320127 0.769890 0.038 Uiso 1 1 calc GR
H42C H 0.720779 0.336207 0.759676 0.038 Uiso 1 1 calc GR
C6 C 1.0113(4) 0.2725(2) 0.55322(9) 0.0231(8) Uani 1 1 d .
C29 C 0.8946(4) 0.6797(2) 0.52181(10) 0.0255(8) Uani 1 1 d .
H29A H 0.985506 0.681908 0.526191 0.038 Uiso 1 1 calc GR
H29B H 0.872725 0.713094 0.503568 0.038 Uiso 1 1 calc GR
H29C H 0.871638 0.631720 0.514749 0.038 Uiso 1 1 calc GR
C67 C 0.3768(4) 1.0369(2) 0.69994(10) 0.0266(8) Uani 1 1 d .
C87 C 0.5767(4) 0.6145(2) 0.67309(10) 0.0257(8) Uani 1 1 d .
H87A H 0.504120 0.582524 0.673399 0.038 Uiso 1 1 calc GR
H87B H 0.625645 0.608451 0.694161 0.038 Uiso 1 1 calc GR
H87C H 0.629979 0.603664 0.653279 0.038 Uiso 1 1 calc GR
C25 C 0.9383(4) 0.6038(2) 0.70447(9) 0.0261(8) Uani 1 1 d .
H25A H 0.864651 0.635075 0.704466 0.039 Uiso 1 1 calc GR
H25B H 0.988893 0.612693 0.725008 0.039 Uiso 1 1 calc GR
H25C H 0.910219 0.554440 0.704377 0.039 Uiso 1 1 calc GR
C52 C 0.6302(4) 0.9400(2) 0.56231(11) 0.0261(8) Uani 1 1 d .
H52 H 0.712989 0.922131 0.565470 0.031 Uiso 1 1 calc R
C43 C 0.7929(4) 0.2213(2) 0.72174(10) 0.0273(9) Uani 1 1 d .
H43A H 0.705347 0.217365 0.729531 0.041 Uiso 1 1 calc GR
H43B H 0.848849 0.199319 0.738625 0.041 Uiso 1 1 calc GR
H43C H 0.802177 0.197163 0.699685 0.041 Uiso 1 1 calc GR
C57 C 0.1802(4) 0.9984(2) 0.51627(9) 0.0271(9) Uani 1 1 d .
H57A H 0.194927 1.022929 0.494234 0.033 Uiso 1 1 calc R
H57B H 0.204355 0.948151 0.513737 0.033 Uiso 1 1 calc R
C48 C 0.3097(4) 1.1110(2) 0.53693(13) 0.0317(10) Uani 1 1 d .
H48A H 0.255047 1.133661 0.519574 0.038 Uiso 1 1 calc R
H48B H 0.312410 1.141378 0.557547 0.038 Uiso 1 1 calc R
C71 C -0.0922(4) 0.9649(2) 0.67780(11) 0.0267(8) Uani 1 1 d .
C84 C 0.1798(4) 0.5769(2) 0.56511(10) 0.0242(8) Uani 1 1 d .
H84A H 0.175216 0.557395 0.588319 0.036 Uiso 1 1 calc GR
H84B H 0.155587 0.540480 0.548537 0.036 Uiso 1 1 calc GR
H84C H 0.122365 0.617249 0.563182 0.036 Uiso 1 1 calc GR
C26 C 1.0686(4) 0.6966(2) 0.67302(11) 0.0283(9) Uani 1 1 d .
H26A H 1.121150 0.705877 0.652884 0.043 Uiso 1 1 calc GR
H26B H 1.118555 0.703829 0.693831 0.043 Uiso 1 1 calc GR
H26C H 0.996594 0.729093 0.673065 0.043 Uiso 1 1 calc GR
C68 C 0.4583(4) 1.0832(2) 0.67468(11) 0.0324(9) Uani 1 1 d .
H68A H 0.505633 1.052195 0.659248 0.049 Uiso 1 1 calc GR
H68B H 0.517198 1.112375 0.687864 0.049 Uiso 1 1 calc GR
H68C H 0.402624 1.113847 0.661232 0.049 Uiso 1 1 calc GR
C30 C 0.6767(4) 0.7028(2) 0.54706(12) 0.0292(9) Uani 1 1 d .
H30A H 0.649037 0.656962 0.538059 0.044 Uiso 1 1 calc GR
H30B H 0.660972 0.739604 0.529947 0.044 Uiso 1 1 calc GR
H30C H 0.629713 0.713662 0.568002 0.044 Uiso 1 1 calc GR
C3 C 0.7982(4) 0.2462(2) 0.56985(10) 0.0272(9) Uani 1 1 d .
C88 C 0.4472(4) 0.7092(3) 0.70279(10) 0.0296(9) Uani 1 1 d .
H88A H 0.415120 0.757678 0.701241 0.044 Uiso 1 1 calc GR
H88B H 0.498624 0.704278 0.723489 0.044 Uiso 1 1 calc GR
H88C H 0.376244 0.676120 0.703806 0.044 Uiso 1 1 calc GR
C38 C 0.2983(4) 0.3869(2) 0.64555(11) 0.0297(9) Uani 1 1 d .
H38A H 0.317803 0.437039 0.642010 0.045 Uiso 1 1 calc GR
H38B H 0.208319 0.381572 0.650516 0.045 Uiso 1 1 calc GR
H38C H 0.319489 0.360258 0.624827 0.045 Uiso 1 1 calc GR
C39 C 0.3433(4) 0.4017(3) 0.70890(11) 0.0327(10) Uani 1 1 d .
H39A H 0.388185 0.382143 0.728686 0.049 Uiso 1 1 calc GR
H39B H 0.252296 0.399183 0.712941 0.049 Uiso 1 1 calc GR
H39C H 0.368282 0.451063 0.705559 0.049 Uiso 1 1 calc GR
C44 C 0.9722(4) 0.3061(3) 0.70797(11) 0.0349(10) Uani 1 1 d .
H44A H 0.987175 0.280869 0.686437 0.052 Uiso 1 1 calc GR
H44B H 1.022723 0.284541 0.726208 0.052 Uiso 1 1 calc GR
H44C H 0.996316 0.355770 0.705310 0.052 Uiso 1 1 calc GR
C5 C 0.9839(5) 0.1979(2) 0.53987(11) 0.0324(10) Uani 1 1 d .
H5A H 1.018444 0.161396 0.555412 0.039 Uiso 1 1 calc R
H5B H 1.019125 0.190919 0.516639 0.039 Uiso 1 1 calc R
C49 C 0.4457(5) 1.0990(2) 0.52234(13) 0.0353(10) Uani 1 1 d .
H49A H 0.444018 1.092157 0.497219 0.042 Uiso 1 1 calc R
H49B H 0.501753 1.139292 0.527870 0.042 Uiso 1 1 calc R
C58 C 0.0386(4) 1.0051(2) 0.52731(11) 0.0292(9) Uani 1 1 d .
H58A H -0.004417 1.042261 0.513814 0.035 Uiso 1 1 calc R
H58B H -0.006182 0.959727 0.523816 0.035 Uiso 1 1 calc R
C15 C 0.5826(5) 0.2359(3) 0.58909(13) 0.0413(12) Uani 1 1 d .
C40 C 0.3391(4) 0.2785(2) 0.68152(16) 0.0415(12) Uani 1 1 d .
H40A H 0.362219 0.251315 0.661103 0.062 Uiso 1 1 calc GR
H40B H 0.247953 0.275198 0.685212 0.062 Uiso 1 1 calc GR
H40C H 0.383482 0.259361 0.701471 0.062 Uiso 1 1 calc GR
C4 C 0.8379(5) 0.1963(2) 0.53940(12) 0.0354(10) Uani 1 1 d .
H4A H 0.806125 0.147719 0.543047 0.042 Uiso 1 1 calc R
H4B H 0.804964 0.214337 0.517340 0.042 Uiso 1 1 calc R
C13 C 0.7979(5) 0.2039(2) 0.60525(12) 0.0382(11) Uani 1 1 d .
H13A H 0.852406 0.161512 0.603831 0.046 Uiso 1 1 calc R
H13B H 0.827905 0.234259 0.624223 0.046 Uiso 1 1 calc R
C72 C -0.1787(4) 0.9238(3) 0.65239(12) 0.0348(10) Uani 1 1 d .
H72A H -0.164416 0.941179 0.629079 0.052 Uiso 1 1 calc GR
H72B H -0.267187 0.931219 0.658673 0.052 Uiso 1 1 calc GR
H72C H -0.158999 0.873271 0.653459 0.052 Uiso 1 1 calc GR
C73 C -0.1302(5) 1.0452(3) 0.67599(14) 0.0406(11) Uani 1 1 d .
H73A H -0.076902 1.072467 0.691637 0.061 Uiso 1 1 calc GR
H73B H -0.218730 1.050497 0.682630 0.061 Uiso 1 1 calc GR
H73C H -0.118557 1.062502 0.652562 0.061 Uiso 1 1 calc GR
C74 C -0.1133(5) 0.9366(3) 0.71468(13) 0.0459(13) Uani 1 1 d .
H74A H -0.092489 0.886149 0.715492 0.069 Uiso 1 1 calc GR
H74B H -0.201652 0.943323 0.721185 0.069 Uiso 1 1 calc GR
H74C H -0.058912 0.962455 0.730637 0.069 Uiso 1 1 calc GR
C69 C 0.4663(5) 0.9836(3) 0.71811(14) 0.0449(13) Uani 1 1 d .
H69A H 0.419312 0.957719 0.735690 0.067 Uiso 1 1 calc GR
H69B H 0.536041 1.009382 0.728832 0.067 Uiso 1 1 calc GR
H69C H 0.499896 0.950211 0.701253 0.067 Uiso 1 1 calc GR
C14 C 0.6585(6) 0.1827(2) 0.61064(15) 0.0529(15) Uani 1 1 d .
H14A H 0.643396 0.133736 0.602672 0.064 Uiso 1 1 calc R
H14B H 0.635082 0.186064 0.635119 0.064 Uiso 1 1 calc R
C70 C 0.3152(5) 1.0885(3) 0.72632(13) 0.0506(15) Uani 1 1 d .
H70A H 0.254483 1.118996 0.714548 0.076 Uiso 1 1 calc GR
H70B H 0.380821 1.117645 0.736916 0.076 Uiso 1 1 calc GR
H70C H 0.271757 1.061099 0.744043 0.076 Uiso 1 1 calc GR

loop_
_atom_site_aniso_label
_atom_site_aniso_U_11
_atom_site_aniso_U_22
_atom_site_aniso_U_33
_atom_site_aniso_U_23
_atom_site_aniso_U_13
_atom_site_aniso_U_12
P10 0.0125(4) 0.0123(4) 0.0141(4) 0.0015(3) -0.0006(3) -0.0015(3)
P54 0.0158(4) 0.0122(4) 0.0168(4) 0.0006(3) -0.0013(3) 0.0004(3)
O11 0.0111(11) 0.0193(11) 0.0190(11) 0.0037(9) -0.0026(9) -0.0041(10)
O55 0.0216(13) 0.0155(11) 0.0231(12) -0.0001(10) -0.0057(10) -0.0004(10)
O60 0.0213(14) 0.0363(16) 0.0392(16) 0.0115(13) 0.0029(12) 0.0058(12)
O16 0.048(2) 0.050(2) 0.058(2) -0.0218(18) 0.0217(18) -0.0263(17)
C20 0.0111(16) 0.0128(15) 0.0190(16) -0.0017(12) 0.0015(13) 0.0010(12)
N56 0.0209(15) 0.0170(14) 0.0155(13) -0.0021(11) -0.0016(12) 0.0018(12)
N12 0.0344(19) 0.0284(17) 0.0293(17) -0.0076(15) 0.0068(15) -0.0168(16)
C36 0.0103(15) 0.0163(16) 0.0181(15) -0.0003(13) 0.0003(12) 0.0013(12)
C21 0.0119(16) 0.0166(16) 0.0173(16) 0.0002(13) 0.0009(13) 0.0011(13)
C19 0.0137(16) 0.0165(16) 0.0170(16) -0.0013(13) 0.0012(13) 0.0006(13)
C22 0.0099(15) 0.0169(16) 0.0157(15) -0.0002(12) -0.0005(12) 0.0004(13)
C1 0.0184(17) 0.0148(16) 0.0135(14) 0.0013(12) 0.0003(12) 0.0013(14)
C45 0.0237(18) 0.0138(15) 0.0133(15) -0.0026(13) 0.0026(13) 0.0004(14)
C80 0.0181(17) 0.0156(16) 0.0180(16) -0.0010(13) 0.0003(13) 0.0002(14)
C64 0.0247(19) 0.0185(16) 0.0198(17) -0.0008(14) 0.0049(15) 0.0030(15)
C23 0.0161(17) 0.0202(17) 0.0186(16) -0.0012(14) -0.0027(14) 0.0003(14)
C78 0.0141(17) 0.0147(16) 0.0199(16) 0.0030(13) 0.0040(13) 0.0027(13)
C34 0.0212(18) 0.0176(16) 0.0169(16) 0.0025(13) 0.0029(14) -0.0008(14)
C76 0.0152(16) 0.0155(16) 0.0168(15) 0.0015(13) -0.0007(13) -0.0003(13)
C18 0.0155(16) 0.0161(16) 0.0151(15) 0.0019(13) 0.0012(13) 0.0013(13)
C35 0.0180(17) 0.0184(16) 0.0154(15) 0.0023(12) 0.0007(13) -0.0003(14)
C66 0.0185(17) 0.0133(15) 0.0207(16) 0.0022(13) -0.0015(14) -0.0008(13)
C79 0.0115(16) 0.0193(17) 0.0164(15) 0.0030(13) 0.0017(13) 0.0006(13)
C2 0.0263(19) 0.0154(16) 0.0155(15) 0.0020(13) 0.0016(14) -0.0004(15)
C61 0.0194(17) 0.0115(14) 0.0182(15) 0.0036(12) 0.0005(13) 0.0013(13)
C62 0.0146(16) 0.0168(16) 0.0198(16) 0.0018(13) 0.0021(13) 0.0017(13)
C17 0.0124(16) 0.0148(15) 0.0172(15) 0.0001(12) 0.0015(13) 0.0006(13)
C65 0.0175(18) 0.0168(17) 0.0236(17) 0.0023(14) 0.0039(14) 0.0021(14)
O89 0.040(2) 0.048(2) 0.059(2) -0.0064(18) -0.0079(17) -0.0024(17)
C9 0.0151(17) 0.0176(17) 0.0239(17) -0.0023(13) 0.0007(14) 0.0020(14)
C27 0.0159(17) 0.0151(15) 0.0191(16) 0.0034(13) -0.0002(13) 0.0032(14)
C77 0.0111(16) 0.0143(15) 0.0190(16) 0.0014(13) 0.0040(13) 0.0003(13)
C85 0.0141(17) 0.0229(18) 0.0185(16) 0.0002(14) -0.0015(13) 0.0035(14)
C41 0.0185(18) 0.0269(18) 0.0173(16) 0.0052(14) 0.0015(14) 0.0053(15)
C75 0.0179(17) 0.0136(15) 0.0184(16) 0.0027(12) 0.0003(13) -0.0003(13)
C7 0.024(2) 0.0247(19) 0.0241(18) -0.0007(15) 0.0021(15) 0.0122(16)
C46 0.0223(19) 0.0166(17) 0.0177(16) -0.0020(13) 0.0036(14) 0.0026(14)
C31 0.0153(17) 0.0126(15) 0.0158(15) 0.0000(12) 0.0019(12) -0.0015(12)
C59 0.0206(19) 0.0159(16) 0.0280(19) 0.0057(14) -0.0025(15) 0.0025(14)
C8 0.0193(19) 0.028(2) 0.0274(19) -0.0032(16) 0.0007(15) -0.0029(16)
C82 0.027(2) 0.0169(17) 0.0231(18) -0.0028(14) -0.0035(15) 0.0039(15)
C63 0.0240(19) 0.0168(16) 0.0157(15) 0.0009(13) -0.0005(14) -0.0001(14)
C32 0.0167(17) 0.0138(15) 0.0180(16) 0.0000(12) -0.0019(13) 0.0000(13)
C33 0.0128(16) 0.0161(16) 0.0209(17) -0.0001(13) 0.0016(13) 0.0007(13)
C83 0.0265(19) 0.0177(16) 0.0167(16) 0.0001(13) -0.0001(14) 0.0007(15)
C24 0.022(2) 0.035(2) 0.0268(19) -0.0057(17) -0.0072(16) 0.0041(17)
C81 0.0177(17) 0.0140(15) 0.0167(16) 0.0022(12) 0.0030(13) -0.0002(13)
C53 0.0225(19) 0.0181(17) 0.0217(18) 0.0006(14) 0.0021(14) 0.0019(15)
C51 0.025(2) 0.0234(19) 0.034(2) 0.0016(16) 0.0117(17) -0.0023(16)
C50 0.034(2) 0.0185(18) 0.0270(19) 0.0033(15) 0.0092(17) 0.0033(17)
C47 0.0248(19) 0.0142(16) 0.0192(16) 0.0025(12) 0.0022(15) 0.0025(15)
C37 0.0141(17) 0.0243(18) 0.0235(18) 0.0012(14) 0.0025(14) 0.0002(14)
C86 0.026(2) 0.027(2) 0.033(2) 0.0006(16) -0.0092(17) 0.0000(17)
C28 0.037(2) 0.0152(17) 0.0254(18) 0.0036(15) -0.0040(16) -0.0024(16)
C42 0.029(2) 0.0292(19) 0.0187(17) 0.0020(15) -0.0033(15) 0.0005(16)
C6 0.037(2) 0.0151(17) 0.0176(17) 0.0015(14) 0.0017(15) 0.0058(16)
C29 0.034(2) 0.0229(19) 0.0198(17) 0.0052(14) 0.0021(16) 0.0059(17)
C67 0.026(2) 0.031(2) 0.0227(18) -0.0044(16) -0.0008(15) -0.0063(17)
C87 0.026(2) 0.026(2) 0.0242(18) 0.0008(15) -0.0086(16) 0.0075(16)
C25 0.024(2) 0.037(2) 0.0166(17) -0.0024(15) 0.0002(15) -0.0027(17)
C52 0.022(2) 0.0255(19) 0.031(2) -0.0020(16) 0.0048(16) 0.0041(16)
C43 0.032(2) 0.0251(19) 0.0242(18) 0.0046(15) -0.0015(16) 0.0090(16)
C57 0.043(2) 0.0229(18) 0.0150(16) 0.0005(14) -0.0033(16) 0.0083(18)
C48 0.029(2) 0.0180(19) 0.048(2) 0.0106(17) 0.0089(19) 0.0048(16)
C71 0.023(2) 0.030(2) 0.0272(19) -0.0008(16) 0.0032(16) 0.0019(16)
C84 0.0233(19) 0.0239(18) 0.0254(18) -0.0054(15) 0.0042(15) -0.0056(16)
C26 0.034(2) 0.025(2) 0.0254(19) -0.0023(16) -0.0095(17) -0.0046(17)
C68 0.036(2) 0.028(2) 0.032(2) -0.0051(17) 0.0031(18) -0.0115(18)
C30 0.023(2) 0.0244(19) 0.040(2) 0.0156(17) -0.0030(17) 0.0007(16)
C3 0.036(2) 0.0203(18) 0.0250(18) -0.0033(15) 0.0096(16) -0.0102(16)
C88 0.032(2) 0.042(2) 0.0154(17) 0.0000(16) -0.0014(16) 0.0122(19)
C38 0.0160(19) 0.044(2) 0.029(2) -0.0005(18) -0.0003(15) 0.0032(17)
C39 0.0165(19) 0.055(3) 0.027(2) -0.0066(19) 0.0050(16) 0.0065(19)
C44 0.025(2) 0.057(3) 0.024(2) 0.0130(19) -0.0009(16) 0.009(2)
C5 0.048(3) 0.0202(19) 0.029(2) -0.0040(16) 0.0071(19) 0.0018(19)
C49 0.037(2) 0.023(2) 0.046(3) 0.0150(18) 0.013(2) 0.0017(18)
C58 0.033(2) 0.0238(19) 0.031(2) -0.0043(16) -0.0142(18) 0.0052(17)
C15 0.038(3) 0.042(3) 0.045(3) -0.021(2) 0.023(2) -0.028(2)
C40 0.017(2) 0.033(2) 0.075(3) 0.012(2) 0.005(2) -0.0051(18)
C4 0.053(3) 0.0195(19) 0.034(2) -0.0096(17) 0.010(2) -0.010(2)
C13 0.066(3) 0.0161(18) 0.032(2) 0.0029(16) 0.014(2) -0.0060(19)
C72 0.0183(19) 0.042(2) 0.044(2) -0.002(2) 0.0049(18) -0.0051(19)
C73 0.028(2) 0.036(2) 0.057(3) -0.006(2) 0.003(2) 0.0077(19)
C74 0.023(2) 0.079(4) 0.036(2) 0.017(2) 0.0074(19) 0.006(2)
C69 0.035(3) 0.054(3) 0.046(3) 0.016(2) -0.018(2) -0.022(2)
C14 0.084(4) 0.024(2) 0.052(3) 0.002(2) 0.034(3) -0.012(2)
C70 0.043(3) 0.070(4) 0.039(3) -0.035(3) 0.014(2) -0.026(3)

loop_
_atom_type_symbol
_atom_type_description
_atom_type_scat_dispersion_real
_atom_type_scat_dispersion_imag
_atom_type_scat_source
C C 0.0181 0.0091 'International Tables Vol C Tables 4.2.6.8 and 6.1.1.4'
H H 0.0000 0.0000 'International Tables Vol C Tables 4.2.6.8 and 6.1.1.4'
N N 0.0311 0.0180 'International Tables Vol C Tables 4.2.6.8 and 6.1.1.4'
O O 0.0492 0.0322 'International Tables Vol C Tables 4.2.6.8 and 6.1.1.4'
P P 0.2955 0.4335 'International Tables Vol C Tables 4.2.6.8 and 6.1.1.4'

loop_
_geom_angle_atom_site_label_1
_geom_angle_atom_site_label_2
_geom_angle_atom_site_label_3
_geom_angle
O11 P10 C1 112.58(15)
O11 P10 C17 110.89(15)
O11 P10 C31 113.22(15)
C17 P10 C1 106.04(16)
C31 P10 C1 107.21(15)
C31 P10 C17 106.44(15)
O55 P54 C45 114.47(16)
O55 P54 C61 113.48(16)
O55 P54 C75 110.53(16)
C61 P54 C45 104.91(16)
C61 P54 C75 106.47(15)
C75 P54 C45 106.38(17)
C21 C20 H20 118.6
C19 C20 H20 118.6
C19 C20 C21 122.8(3)
C59 N56 H56 121.7
C59 N56 C47 116.6(3)
C47 N56 H56 121.7
C3 N12 H12 122.6
C15 N12 H12 122.6
C15 N12 C3 114.7(4)
C35 C36 H36 119.7
C31 C36 H36 119.7
C31 C36 C35 120.5(3)
C20 C21 C27 122.3(3)
C22 C21 C20 117.7(3)
C22 C21 C27 120.0(3)
C20 C19 C23 122.2(3)
C18 C19 C20 117.9(3)
C18 C19 C23 119.9(3)
C21 C22 H22 119.6
C17 C22 C21 120.9(3)
C17 C22 H22 119.6
C2 C1 P10 123.9(3)
C9 C1 P10 117.8(3)
C9 C1 C2 117.6(3)
C46 C45 P54 121.3(3)
C53 C45 P54 120.5(3)
C53 C45 C46 118.2(3)
C79 C80 H80 119.8
C75 C80 H80 119.8
C75 C80 C79 120.4(3)
C65 C64 H64 118.4
C65 C64 C63 123.3(3)
C63 C64 H64 118.4
C19 C23 C24 109.4(3)
C19 C23 C26 112.4(3)
C25 C23 C19 109.8(3)
C25 C23 C24 108.5(3)
C25 C23 C26 109.1(3)
C26 C23 C24 107.7(3)
C79 C78 H78 118.9
C79 C78 C77 122.2(3)
C77 C78 H78 118.9
C35 C34 H34 118.3
C35 C34 C33 123.4(3)
C33 C34 H34 118.3
C77 C76 H76 119.5
C77 C76 C75 121.0(3)
C75 C76 H76 119.5
C19 C18 H18 119.6
C19 C18 C17 120.8(3)
C17 C18 H18 119.6
C36 C35 C34 117.6(3)
C36 C35 C41 122.8(3)
C34 C35 C41 119.6(3)
C61 C66 H66 120.0
C65 C66 H66 120.0
C65 C66 C61 120.0(3)
C80 C79 C85 119.5(3)
C78 C79 C80 118.2(3)
C78 C79 C85 122.3(3)
C1 C2 C3 132.3(3)
C6 C2 C1 119.6(3)
C6 C2 C3 108.1(3)
C66 C61 P54 117.2(3)
C62 C61 P54 122.0(3)
C62 C61 C66 120.7(3)
C61 C62 H62 119.6
C61 C62 C63 120.9(3)
C63 C62 H62 119.6
C22 C17 P10 117.3(3)
C22 C17 C18 120.0(3)
C18 C17 P10 122.6(3)
C64 C65 C71 120.3(3)
C66 C65 C64 117.9(3)
C66 C65 C71 121.7(3)
H89A O89 H89B 104.5
C1 C9 H9 119.0
C8 C9 C1 121.9(3)
C8 C9 H9 119.0
C21 C27 C29 109.1(3)
C28 C27 C21 112.1(3)
C28 C27 C29 108.5(3)
C28 C27 C30 108.8(3)
C30 C27 C21 109.3(3)
C30 C27 C29 108.9(3)
C78 C77 C81 121.6(3)
C76 C77 C78 118.1(3)
C76 C77 C81 120.3(3)
C86 C85 C79 109.3(3)
C86 C85 C88 109.5(3)
C87 C85 C79 112.1(3)
C87 C85 C86 108.5(3)
C87 C85 C88 108.6(3)
C88 C85 C79 108.8(3)
C35 C41 C42 109.8(3)
C35 C41 C43 108.8(3)
C35 C41 C44 112.3(3)
C42 C41 C44 107.9(3)
C43 C41 C42 109.8(3)
C43 C41 C44 108.3(3)
C80 C75 P54 123.9(3)
C76 C75 P54 116.0(3)
C76 C75 C80 120.1(3)
C8 C7 H7 120.8
C8 C7 C6 118.4(3)
C6 C7 H7 120.8
C45 C46 C47 130.7(3)
C50 C46 C45 119.1(3)
C50 C46 C47 110.1(3)
C36 C31 P10 121.6(3)
C36 C31 C32 120.7(3)
C32 C31 P10 117.7(3)
O60 C59 N56 126.3(4)
O60 C59 C58 126.1(4)
N56 C59 C58 107.6(3)
C9 C8 C7 120.4(4)
C9 C8 H8 119.8
C7 C8 H8 119.8
H82A C82 H82B 109.5
H82A C82 H82C 109.5
H82B C82 H82C 109.5
C81 C82 H82A 109.5
C81 C82 H82B 109.5
C81 C82 H82C 109.5
C64 C63 C62 117.2(3)
C64 C63 C67 123.5(3)
C62 C63 C67 119.2(3)
C31 C32 H32 120.0
C33 C32 C31 120.1(3)
C33 C32 H32 120.0
C34 C33 C37 120.2(3)
C32 C33 C34 117.7(3)
C32 C33 C37 122.0(3)
H83A C83 H83B 109.5
H83A C83 H83C 109.5
H83B C83 H83C 109.5
C81 C83 H83A 109.5
C81 C83 H83B 109.5
C81 C83 H83C 109.5
C23 C24 H24A 109.5
C23 C24 H24B 109.5
C23 C24 H24C 109.5
H24A C24 H24B 109.5
H24A C24 H24C 109.5
H24B C24 H24C 109.5
C77 C81 C83 110.7(3)
C77 C81 C84 107.6(3)
C82 C81 C77 112.7(3)
C82 C81 C83 108.3(3)
C82 C81 C84 109.0(3)
C83 C81 C84 108.5(3)
C45 C53 H53 119.2
C52 C53 C45 121.6(3)
C52 C53 H53 119.2
C50 C51 H51 120.7
C50 C51 C52 118.7(4)
C52 C51 H51 120.7
C46 C50 C49 110.2(4)
C51 C50 C46 121.9(4)
C51 C50 C49 127.9(4)
N56 C47 C46 115.3(3)
N56 C47 C57 101.9(3)
N56 C47 C48 111.3(3)
C46 C47 C57 112.3(3)
C46 C47 C48 102.7(3)
C48 C47 C57 113.9(3)
C33 C37 C40 108.6(3)
C38 C37 C33 112.5(3)
C38 C37 C40 107.2(4)
C39 C37 C33 109.8(3)
C39 C37 C38 108.7(3)
C39 C37 C40 110.0(4)
C85 C86 H86A 109.5
C85 C86 H86B 109.5
C85 C86 H86C 109.5
H86A C86 H86B 109.5
H86A C86 H86C 109.5
H86B C86 H86C 109.5
C27 C28 H28A 109.5
C27 C28 H28B 109.5
C27 C28 H28C 109.5
H28A C28 H28B 109.5
H28A C28 H28C 109.5
H28B C28 H28C 109.5
C41 C42 H42A 109.5
C41 C42 H42B 109.5
C41 C42 H42C 109.5
H42A C42 H42B 109.5
H42A C42 H42C 109.5
H42B C42 H42C 109.5
C2 C6 C5 111.4(4)
C7 C6 C2 121.9(3)
C7 C6 C5 126.7(4)
C27 C29 H29A 109.5
C27 C29 H29B 109.5
C27 C29 H29C 109.5
H29A C29 H29B 109.5
H29A C29 H29C 109.5
H29B C29 H29C 109.5
C63 C67 C68 109.4(3)
C69 C67 C63 109.5(3)
C69 C67 C68 108.1(4)
C69 C67 C70 111.0(4)
C70 C67 C63 111.5(4)
C70 C67 C68 107.2(4)
C85 C87 H87A 109.5
C85 C87 H87B 109.5
C85 C87 H87C 109.5
H87A C87 H87B 109.5
H87A C87 H87C 109.5
H87B C87 H87C 109.5
C23 C25 H25A 109.5
C23 C25 H25B 109.5
C23 C25 H25C 109.5
H25A C25 H25B 109.5
H25A C25 H25C 109.5
H25B C25 H25C 109.5
C53 C52 H52 119.7
C51 C52 C53 120.5(4)
C51 C52 H52 119.7
C41 C43 H43A 109.5
C41 C43 H43B 109.5
C41 C43 H43C 109.5
H43A C43 H43B 109.5
H43A C43 H43C 109.5
H43B C43 H43C 109.5
C47 C57 H57A 110.6
C47 C57 H57B 110.6
H57A C57 H57B 108.8
C58 C57 C47 105.5(3)
C58 C57 H57A 110.6
C58 C57 H57B 110.6
C47 C48 H48A 110.7
C47 C48 H48B 110.7
H48A C48 H48B 108.8
C49 C48 C47 105.4(3)
C49 C48 H48A 110.7
C49 C48 H48B 110.7
C65 C71 C73 107.9(3)
C72 C71 C65 112.3(3)
C72 C71 C73 107.6(4)
C74 C71 C65 109.9(3)
C74 C71 C72 109.5(4)
C74 C71 C73 109.7(4)
C81 C84 H84A 109.5
C81 C84 H84B 109.5
C81 C84 H84C 109.5
H84A C84 H84B 109.5
H84A C84 H84C 109.5
H84B C84 H84C 109.5
C23 C26 H26A 109.5
C23 C26 H26B 109.5
C23 C26 H26C 109.5
H26A C26 H26B 109.5
H26A C26 H26C 109.5
H26B C26 H26C 109.5
C67 C68 H68A 109.5
C67 C68 H68B 109.5
C67 C68 H68C 109.5
H68A C68 H68B 109.5
H68A C68 H68C 109.5
H68B C68 H68C 109.5
C27 C30 H30A 109.5
C27 C30 H30B 109.5
C27 C30 H30C 109.5
H30A C30 H30B 109.5
H30A C30 H30C 109.5
H30B C30 H30C 109.5
N12 C3 C2 117.0(3)
N12 C3 C4 113.5(4)
N12 C3 C13 101.9(3)
C2 C3 C4 101.4(3)
C2 C3 C13 112.6(4)
C4 C3 C13 110.7(3)
C85 C88 H88A 109.5
C85 C88 H88B 109.5
C85 C88 H88C 109.5
H88A C88 H88B 109.5
H88A C88 H88C 109.5
H88B C88 H88C 109.5
C37 C38 H38A 109.5
C37 C38 H38B 109.5
C37 C38 H38C 109.5
H38A C38 H38B 109.5
H38A C38 H38C 109.5
H38B C38 H38C 109.5
C37 C39 H39A 109.5
C37 C39 H39B 109.5
C37 C39 H39C 109.5
H39A C39 H39B 109.5
H39A C39 H39C 109.5
H39B C39 H39C 109.5
C41 C44 H44A 109.5
C41 C44 H44B 109.5
C41 C44 H44C 109.5
H44A C44 H44B 109.5
H44A C44 H44C 109.5
H44B C44 H44C 109.5
C6 C5 H5A 111.3
C6 C5 H5B 111.3
C6 C5 C4 102.2(3)
H5A C5 H5B 109.2
C4 C5 H5A 111.3
C4 C5 H5B 111.3
C50 C49 C48 102.7(3)
C50 C49 H49A 111.2
C50 C49 H49B 111.2
C48 C49 H49A 111.2
C48 C49 H49B 111.2
H49A C49 H49B 109.1
C59 C58 C57 105.6(3)
C59 C58 H58A 110.6
C59 C58 H58B 110.6
C57 C58 H58A 110.6
C57 C58 H58B 110.6
H58A C58 H58B 108.7
O16 C15 N12 124.7(6)
O16 C15 C14 127.4(5)
N12 C15 C14 107.9(4)
C37 C40 H40A 109.5
C37 C40 H40B 109.5
C37 C40 H40C 109.5
H40A C40 H40B 109.5
H40A C40 H40C 109.5
H40B C40 H40C 109.5
C3 C4 H4A 110.9
C3 C4 H4B 110.9
C5 C4 C3 104.3(4)
C5 C4 H4A 110.9
C5 C4 H4B 110.9
H4A C4 H4B 108.9
C3 C13 H13A 110.9
C3 C13 H13B 110.9
H13A C13 H13B 108.9
C14 C13 C3 104.4(4)
C14 C13 H13A 110.9
C14 C13 H13B 110.9
C71 C72 H72A 109.5
C71 C72 H72B 109.5
C71 C72 H72C 109.5
H72A C72 H72B 109.5
H72A C72 H72C 109.5
H72B C72 H72C 109.5
C71 C73 H73A 109.5
C71 C73 H73B 109.5
C71 C73 H73C 109.5
H73A C73 H73B 109.5
H73A C73 H73C 109.5
H73B C73 H73C 109.5
C71 C74 H74A 109.5
C71 C74 H74B 109.5
C71 C74 H74C 109.5
H74A C74 H74B 109.5
H74A C74 H74C 109.5
H74B C74 H74C 109.5
C67 C69 H69A 109.5
C67 C69 H69B 109.5
C67 C69 H69C 109.5
H69A C69 H69B 109.5
H69A C69 H69C 109.5
H69B C69 H69C 109.5
C15 C14 C13 104.9(4)
C15 C14 H14A 110.8
C15 C14 H14B 110.8
C13 C14 H14A 110.8
C13 C14 H14B 110.8
H14A C14 H14B 108.8
C67 C70 H70A 109.5
C67 C70 H70B 109.5
C67 C70 H70C 109.5
H70A C70 H70B 109.5
H70A C70 H70C 109.5
H70B C70 H70C 109.5

loop_
_geom_bond_atom_site_label_1
_geom_bond_atom_site_label_2
_geom_bond_distance
P10 O11 1.490(2)
P10 C1 1.826(4)
P10 C17 1.814(3)
P10 C31 1.802(3)
P54 O55 1.475(3)
P54 C45 1.831(4)
P54 C61 1.807(3)
P54 C75 1.808(3)
O60 C59 1.225(5)
O16 C15 1.219(6)
C20 H20 0.9300
C20 C21 1.403(5)
C20 C19 1.400(5)
N56 H56 0.8600
N56 C59 1.353(5)
N56 C47 1.454(5)
N12 H12 0.8600
N12 C3 1.450(6)
N12 C15 1.360(5)
C36 H36 0.9300
C36 C35 1.395(5)
C36 C31 1.390(5)
C21 C22 1.399(5)
C21 C27 1.537(5)
C19 C23 1.532(5)
C19 C18 1.393(5)
C22 H22 0.9300
C22 C17 1.394(5)
C1 C2 1.410(5)
C1 C9 1.396(5)
C45 C46 1.411(5)
C45 C53 1.395(5)
C80 H80 0.9300
C80 C79 1.401(5)
C80 C75 1.395(5)
C64 H64 0.9300
C64 C65 1.397(5)
C64 C63 1.398(6)
C23 C24 1.541(5)
C23 C25 1.532(5)
C23 C26 1.537(5)
C78 H78 0.9300
C78 C79 1.397(5)
C78 C77 1.402(5)
C34 H34 0.9300
C34 C35 1.396(5)
C34 C33 1.397(5)
C76 H76 0.9300
C76 C77 1.391(5)
C76 C75 1.393(5)
C18 H18 0.9300
C18 C17 1.402(5)
C35 C41 1.527(5)
C66 H66 0.9300
C66 C61 1.400(5)
C66 C65 1.396(5)
C79 C85 1.540(5)
C2 C6 1.393(5)
C2 C3 1.516(5)
C61 C62 1.386(5)
C62 H62 0.9300
C62 C63 1.399(5)
C65 C71 1.537(5)
O89 H89A 0.8501
O89 H89B 0.8495
C9 H9 0.9300
C9 C8 1.383(5)
C27 C28 1.529(5)
C27 C29 1.538(5)
C27 C30 1.535(5)
C77 C81 1.534(5)
C85 C86 1.533(5)
C85 C87 1.529(5)
C85 C88 1.533(5)
C41 C42 1.537(5)
C41 C43 1.537(5)
C41 C44 1.541(6)
C7 H7 0.9300
C7 C8 1.386(6)
C7 C6 1.386(6)
C46 C50 1.407(6)
C46 C47 1.513(5)
C31 C32 1.402(5)
C59 C58 1.506(6)
C8 H8 0.9300
C82 H82A 0.9600
C82 H82B 0.9600
C82 H82C 0.9600
C82 C81 1.524(5)
C63 C67 1.536(5)
C32 H32 0.9300
C32 C33 1.395(5)
C33 C37 1.535(5)
C83 H83A 0.9600
C83 H83B 0.9600
C83 H83C 0.9600
C83 C81 1.536(5)
C24 H24A 0.9600
C24 H24B 0.9600
C24 H24C 0.9600
C81 C84 1.537(5)
C53 H53 0.9300
C53 C52 1.388(6)
C51 H51 0.9300
C51 C50 1.380(6)
C51 C52 1.388(6)
C50 C49 1.518(6)
C47 C57 1.562(5)
C47 C48 1.547(5)
C37 C38 1.530(5)
C37 C39 1.526(5)
C37 C40 1.541(6)
C86 H86A 0.9600
C86 H86B 0.9600
C86 H86C 0.9600
C28 H28A 0.9600
C28 H28B 0.9600
C28 H28C 0.9600
C42 H42A 0.9600
C42 H42B 0.9600
C42 H42C 0.9600
C6 C5 1.501(5)
C29 H29A 0.9600
C29 H29B 0.9600
C29 H29C 0.9600
C67 C68 1.545(6)
C67 C69 1.525(7)
C67 C70 1.530(6)
C87 H87A 0.9600
C87 H87B 0.9600
C87 H87C 0.9600
C25 H25A 0.9600
C25 H25B 0.9600
C25 H25C 0.9600
C52 H52 0.9300
C43 H43A 0.9600
C43 H43B 0.9600
C43 H43C 0.9600
C57 H57A 0.9700
C57 H57B 0.9700
C57 C58 1.536(6)
C48 H48A 0.9700
C48 H48B 0.9700
C48 C49 1.536(6)
C71 C72 1.528(6)
C71 C73 1.540(6)
C71 C74 1.521(6)
C84 H84A 0.9600
C84 H84B 0.9600
C84 H84C 0.9600
C26 H26A 0.9600
C26 H26B 0.9600
C26 H26C 0.9600
C68 H68A 0.9600
C68 H68B 0.9600
C68 H68C 0.9600
C30 H30A 0.9600
C30 H30B 0.9600
C30 H30C 0.9600
C3 C4 1.544(5)
C3 C13 1.566(6)
C88 H88A 0.9600
C88 H88B 0.9600
C88 H88C 0.9600
C38 H38A 0.9600
C38 H38B 0.9600
C38 H38C 0.9600
C39 H39A 0.9600
C39 H39B 0.9600
C39 H39C 0.9600
C44 H44A 0.9600
C44 H44B 0.9600
C44 H44C 0.9600
C5 H5A 0.9700
C5 H5B 0.9700
C5 C4 1.518(7)
C49 H49A 0.9700
C49 H49B 0.9700
C58 H58A 0.9700
C58 H58B 0.9700
C15 C14 1.508(8)
C40 H40A 0.9600
C40 H40B 0.9600
C40 H40C 0.9600
C4 H4A 0.9700
C4 H4B 0.9700
C13 H13A 0.9700
C13 H13B 0.9700
C13 C14 1.515(8)
C72 H72A 0.9600
C72 H72B 0.9600
C72 H72C 0.9600
C73 H73A 0.9600
C73 H73B 0.9600
C73 H73C 0.9600
C74 H74A 0.9600
C74 H74B 0.9600
C74 H74C 0.9600
C69 H69A 0.9600
C69 H69B 0.9600
C69 H69C 0.9600
C14 H14A 0.9700
C14 H14B 0.9700
C70 H70A 0.9600
C70 H70B 0.9600
C70 H70C 0.9600

loop_
_geom_torsion_atom_site_label_1
_geom_torsion_atom_site_label_2
_geom_torsion_atom_site_label_3
_geom_torsion_atom_site_label_4
_geom_torsion
P10 C1 C2 C6 167.7(3)
P10 C1 C2 C3 -15.7(6)
P10 C1 C9 C8 -171.4(3)
P10 C31 C32 C33 179.9(3)
P54 C45 C46 C50 -178.2(3)
P54 C45 C46 C47 -0.6(5)
P54 C45 C53 C52 179.8(3)
P54 C61 C62 C63 174.3(3)
O11 P10 C1 C2 -54.1(3)
O11 P10 C1 C9 116.4(3)
O11 P10 C17 C22 -18.4(3)
O11 P10 C17 C18 164.1(3)
O11 P10 C31 C36 159.4(3)
O11 P10 C31 C32 -20.9(3)
O55 P54 C45 C46 46.3(3)
O55 P54 C45 C53 -132.7(3)
O55 P54 C61 C66 21.0(3)
O55 P54 C61 C62 -155.0(3)
O55 P54 C75 C80 -158.7(3)
O55 P54 C75 C76 22.8(3)
O60 C59 C58 C57 -175.0(4)
O16 C15 C14 C13 -167.5(5)
C20 C21 C22 C17 1.4(5)
C20 C21 C27 C28 -7.7(5)
C20 C21 C27 C29 112.5(4)
C20 C21 C27 C30 -128.5(4)
C20 C19 C23 C24 -120.7(4)
C20 C19 C23 C25 120.4(4)
C20 C19 C23 C26 -1.1(5)
C20 C19 C18 C17 1.4(5)
N56 C59 C58 C57 7.5(4)
N56 C47 C57 C58 16.3(4)
N56 C47 C48 C49 152.5(3)
N12 C3 C4 C5 161.5(3)
N12 C3 C13 C14 23.8(4)
N12 C15 C14 C13 13.0(5)
C36 C35 C41 C42 122.7(4)
C36 C35 C41 C43 -117.2(4)
C36 C35 C41 C44 2.6(5)
C36 C31 C32 C33 -0.3(5)
C21 C20 C19 C23 178.7(3)
C21 C20 C19 C18 -0.5(5)
C21 C22 C17 P10 -178.2(3)
C21 C22 C17 C18 -0.5(5)
C19 C20 C21 C22 -0.9(5)
C19 C20 C21 C27 -178.8(3)
C19 C18 C17 P10 176.6(3)
C19 C18 C17 C22 -0.9(5)
C22 C21 C27 C28 174.5(3)
C22 C21 C27 C29 -65.3(4)
C22 C21 C27 C30 53.7(4)
C1 P10 C17 C22 104.1(3)
C1 P10 C17 C18 -73.4(3)
C1 P10 C31 C36 34.6(3)
C1 P10 C31 C32 -145.6(3)
C1 C2 C6 C7 4.2(5)
C1 C2 C6 C5 -175.9(3)
C1 C2 C3 N12 33.1(6)
C1 C2 C3 C4 157.2(4)
C1 C2 C3 C13 -84.5(5)
C1 C9 C8 C7 2.1(6)
C45 P54 C61 C66 146.7(3)
C45 P54 C61 C62 -29.3(3)
C45 P54 C75 C80 76.5(3)
C45 P54 C75 C76 -102.1(3)
C45 C46 C50 C51 -1.4(6)
C45 C46 C50 C49 177.8(3)
C45 C46 C47 N56 43.2(5)
C45 C46 C47 C57 -72.9(5)
C45 C46 C47 C48 164.5(4)
C45 C53 C52 C51 -1.8(6)
C80 C79 C85 C86 -58.3(4)
C80 C79 C85 C87 -178.6(3)
C80 C79 C85 C88 61.3(4)
C64 C65 C71 C72 177.7(4)
C64 C65 C71 C73 59.4(5)
C64 C65 C71 C74 -60.2(5)
C64 C63 C67 C68 -129.2(4)
C64 C63 C67 C69 112.4(4)
C64 C63 C67 C70 -10.8(6)
C23 C19 C18 C17 -177.8(3)
C78 C79 C85 C86 120.3(4)
C78 C79 C85 C87 0.0(5)
C78 C79 C85 C88 -120.1(4)
C78 C77 C81 C82 -19.7(5)
C78 C77 C81 C83 -141.1(3)
C78 C77 C81 C84 100.5(4)
C34 C35 C41 C42 -59.0(5)
C34 C35 C41 C43 61.1(4)
C34 C35 C41 C44 -179.1(4)
C34 C33 C37 C38 -177.8(3)
C34 C33 C37 C39 61.0(5)
C34 C33 C37 C40 -59.3(5)
C76 C77 C81 C82 162.1(3)
C76 C77 C81 C83 40.7(4)
C76 C77 C81 C84 -77.7(4)
C18 C19 C23 C24 58.5(4)
C18 C19 C23 C25 -60.4(4)
C18 C19 C23 C26 178.1(3)
C35 C36 C31 P10 179.9(3)
C35 C36 C31 C32 0.1(5)
C35 C34 C33 C32 -1.5(5)
C35 C34 C33 C37 177.3(3)
C66 C61 C62 C63 -1.6(5)
C66 C65 C71 C72 0.4(5)
C66 C65 C71 C73 -117.9(4)
C66 C65 C71 C74 122.5(4)
C79 C80 C75 P54 -178.2(3)
C79 C80 C75 C76 0.3(5)
C79 C78 C77 C76 0.7(5)
C79 C78 C77 C81 -177.6(3)
C2 C1 C9 C8 -0.3(5)
C2 C6 C5 C4 15.7(4)
C2 C3 C4 C5 35.1(4)
C2 C3 C13 C14 150.0(4)
C61 P54 C45 C46 -78.7(3)
C61 P54 C45 C53 102.2(3)
C61 P54 C75 C80 -35.0(4)
C61 P54 C75 C76 146.4(3)
C61 C66 C65 C64 -1.6(5)
C61 C66 C65 C71 175.7(3)
C61 C62 C63 C64 1.0(5)
C61 C62 C63 C67 -178.0(3)
C62 C63 C67 C68 49.7(5)
C62 C63 C67 C69 -68.6(5)
C62 C63 C67 C70 168.1(4)
C17 P10 C1 C2 -175.6(3)
C17 P10 C1 C9 -5.0(3)
C17 P10 C31 C36 -78.5(3)
C17 P10 C31 C32 101.2(3)
C65 C64 C63 C62 -0.8(5)
C65 C64 C63 C67 178.2(3)
C65 C66 C61 P54 -174.2(3)
C65 C66 C61 C62 1.9(5)
C9 C1 C2 C6 -2.8(5)
C9 C1 C2 C3 173.7(4)
C27 C21 C22 C17 179.3(3)
C77 C78 C79 C80 -1.0(5)
C77 C78 C79 C85 -179.6(3)
C77 C76 C75 P54 178.0(3)
C77 C76 C75 C80 -0.6(5)
C75 P54 C45 C46 168.7(3)
C75 P54 C45 C53 -10.4(3)
C75 P54 C61 C66 -100.8(3)
C75 P54 C61 C62 83.2(3)
C75 C80 C79 C78 0.5(5)
C75 C80 C79 C85 179.2(3)
C75 C76 C77 C78 0.2(5)
C75 C76 C77 C81 178.4(3)
C7 C6 C5 C4 -164.4(4)
C46 C45 C53 C52 0.7(5)
C46 C50 C49 C48 18.3(5)
C46 C47 C57 C58 140.2(3)
C46 C47 C48 C49 28.6(4)
C31 P10 C1 C2 71.0(3)
C31 P10 C1 C9 -118.4(3)
C31 P10 C17 C22 -141.9(3)
C31 P10 C17 C18 40.5(3)
C31 C36 C35 C34 -0.6(5)
C31 C36 C35 C41 177.7(3)
C31 C32 C33 C34 1.0(5)
C31 C32 C33 C37 -177.8(3)
C59 N56 C47 C46 -134.9(3)
C59 N56 C47 C57 -13.1(4)
C59 N56 C47 C48 108.7(4)
C8 C7 C6 C2 -2.4(6)
C8 C7 C6 C5 177.7(4)
C63 C64 C65 C66 1.1(5)
C63 C64 C65 C71 -176.3(3)
C32 C33 C37 C38 1.0(5)
C32 C33 C37 C39 -120.2(4)
C32 C33 C37 C40 119.5(4)
C33 C34 C35 C36 1.3(5)
C33 C34 C35 C41 -177.0(3)
C53 C45 C46 C50 0.8(5)
C53 C45 C46 C47 178.5(3)
C51 C50 C49 C48 -162.5(4)
C50 C46 C47 N56 -138.9(3)
C50 C46 C47 C57 105.0(4)
C50 C46 C47 C48 -17.7(4)
C50 C51 C52 C53 1.3(6)
C47 N56 C59 O60 -173.6(3)
C47 N56 C59 C58 3.9(4)
C47 C46 C50 C51 -179.5(4)
C47 C46 C50 C49 -0.3(5)
C47 C57 C58 C59 -14.9(4)
C47 C48 C49 C50 -28.7(5)
C6 C2 C3 N12 -150.0(3)
C6 C2 C3 C4 -25.9(4)
C6 C2 C3 C13 92.4(4)
C6 C7 C8 C9 -0.8(6)
C6 C5 C4 C3 -31.2(4)
C52 C51 C50 C46 0.3(6)
C52 C51 C50 C49 -178.7(4)
C57 C47 C48 C49 -93.0(4)
C48 C47 C57 C58 -103.7(4)
C3 N12 C15 O16 -176.3(4)
C3 N12 C15 C14 3.1(5)
C3 C2 C6 C7 -173.1(3)
C3 C2 C6 C5 6.8(4)
C3 C13 C14 C15 -22.7(5)
C15 N12 C3 C2 -140.4(3)
C15 N12 C3 C4 101.9(4)
C15 N12 C3 C13 -17.2(4)
C4 C3 C13 C14 -97.3(4)
C13 C3 C4 C5 -84.6(4)
